data_4126067
loop_
_publ_author_name
'Pei, Wen-Yuan'
'Xu, Guohai'
'Yang, Jin'
'Wu, Hui'
'Chen, Banglin'
'Zhou, Wei'
'Ma, Jian-Fang'

_publ_section_title
;
 Versatile Assembly of Metal-Coordinated Calix[4]resorcinarene Cavitands
 and Cages through Ancillary Linker Tuning.
;
_journal_issue 22
_journal_name_full 'Journal of the American Chemical Society'
_journal_page_first 7648
_journal_page_last 7656
_journal_paper_doi 10.1021/jacs.7b03169
_journal_volume 139
_journal_year 2017
_chemical_formula_moiety 'C104 H76 N12 O28 Zn4, 3C3H7NO, H20'
_chemical_formula_sum 'C113 H99 N15 O32 Zn4'
_chemical_formula_weight 2440.55
_chemical_name_systematic
;
 ?
;
_space_group_IT_number 85
_symmetry_cell_setting tetragonal
_symmetry_space_group_name_Hall '-P 4a'
_symmetry_space_group_name_H-M 'P 4/n :2'
_atom_sites_solution_hydrogens geom
_atom_sites_solution_primary direct
_atom_sites_solution_secondary difmap
_audit_creation_method SHELXL-97
_cell_angle_alpha 90.00
_cell_angle_beta 90.00
_cell_angle_gamma 90.00
_cell_formula_units_Z 2
_cell_length_a 25.8470(9)
_cell_length_b 25.8470(9)
_cell_length_c 12.2338(11)
_cell_measurement_reflns_used 2193
_cell_measurement_temperature 293(2)
_cell_measurement_theta_max 29.1794
_cell_measurement_theta_min 2.7766
_cell_volume 8173.0(8)
_computing_cell_refinement CrysAlis
_computing_data_collection 'CrysAlis (Oxford Diffraction, 2006)'
_computing_data_reduction CrysAlis
_computing_structure_refinement 'SHELXL-97 (Sheldrick, 2008)'
_computing_structure_solution 'SHELXS-97 (Sheldrick, 1997)'
_diffrn_ambient_temperature 293(2)
_diffrn_detector_area_resol_mean 10.0
_diffrn_measured_fraction_theta_full 0.996
_diffrn_measured_fraction_theta_max 0.996
_diffrn_measurement_device_type 'Oxford Diffraction Gemini R Ultra'
_diffrn_measurement_method '\w scan'
_diffrn_radiation_monochromator graphite
_diffrn_radiation_source 'fine-focus sealed tube'
_diffrn_radiation_type MoK\a
_diffrn_radiation_wavelength 0.71073
_diffrn_reflns_av_R_equivalents 0.0521
_diffrn_reflns_av_sigmaI/netI 0.0881
_diffrn_reflns_limit_h_max 28
_diffrn_reflns_limit_h_min -31
_diffrn_reflns_limit_k_max 28
_diffrn_reflns_limit_k_min -31
_diffrn_reflns_limit_l_max 9
_diffrn_reflns_limit_l_min -14
_diffrn_reflns_number 19964
_diffrn_reflns_theta_full 25.00
_diffrn_reflns_theta_max 25.35
_diffrn_reflns_theta_min 2.78
_exptl_absorpt_coefficient_mu 0.640
_exptl_absorpt_correction_T_max 0.9102
_exptl_absorpt_correction_T_min 0.8313
_exptl_absorpt_correction_type multi-scan
_exptl_crystal_colour colourless
_exptl_crystal_density_diffrn 0.992
_exptl_crystal_density_method 'not measured'
_exptl_crystal_description block
_exptl_crystal_F_000 2516
_exptl_crystal_size_max 0.26
_exptl_crystal_size_mid 0.20
_exptl_crystal_size_min 0.15
_platon_squeeze_details
;
;
_refine_diff_density_max 0.428
_refine_diff_density_min -0.507
_refine_diff_density_rms 0.061
_refine_ls_extinction_method none
_refine_ls_goodness_of_fit_ref 0.796
_refine_ls_hydrogen_treatment mixed
_refine_ls_matrix_type full
_refine_ls_number_parameters 334
_refine_ls_number_reflns 7470
_refine_ls_number_restraints 18
_refine_ls_restrained_S_all 0.796
_refine_ls_R_factor_all 0.1617
_refine_ls_R_factor_gt 0.0825
_refine_ls_shift/su_max 0.001
_refine_ls_shift/su_mean 0.000
_refine_ls_structure_factor_coef Fsqd
_refine_ls_weighting_details 'calc w=1/[\s^2^(Fo^2^)+(0.1587P)^2^+0.0000P] where P=(Fo^2^+2Fc^2^)/3'
_refine_ls_weighting_scheme calc
_refine_ls_wR_factor_gt 0.2375
_refine_ls_wR_factor_ref 0.2697
_reflns_number_gt 2547
_reflns_number_total 7470
_reflns_threshold_expression >2\s(I)
_cod_data_source_file ja7b03169_si_005.cif
_cod_data_source_block 1b
_cod_depositor_comments 'Adding full bibliography for 4126063--4126067.cif.'
_cod_original_sg_symbol_H-M 'P 4/n'
_cod_database_code 4126067

loop_
_symmetry_equiv_pos_as_xyz
'x, y, z'
'-x+1/2, -y+1/2, z'
'-y+1/2, x, z'
'y, -x+1/2, z'
'-x, -y, -z'
'x-1/2, y-1/2, -z'
'y-1/2, -x, -z'
'-y, x-1/2, -z'

loop_
_atom_site_label
_atom_site_type_symbol
_atom_site_fract_x
_atom_site_fract_y
_atom_site_fract_z
_atom_site_U_iso_or_equiv
_atom_site_adp_type
_atom_site_occupancy
_atom_site_symmetry_multiplicity
_atom_site_calc_flag
_atom_site_refinement_flags
Zn1 Zn 0.53168(2) 0.61376(3) 0.36040(6) 0.1200(4) Uani 1 1 d .
C1 C 0.4084(2) 0.5303(2) 0.5079(8) 0.155(3) Uani 1 1 d .
H1 H 0.4029 0.5194 0.5794 0.186 Uiso 1 1 calc R
C2 C 0.3722(4) 0.5202(3) 0.4248(11) 0.173(4) Uani 1 1 d .
H2 H 0.3415 0.5026 0.4386 0.208 Uiso 1 1 calc R
C3 C 0.3841(4) 0.5369(4) 0.3268(10) 0.180(4) Uani 1 1 d .
H3 H 0.3609 0.5302 0.2704 0.216 Uiso 1 1 calc R
C4 C 0.4269(3) 0.5627(3) 0.3026(7) 0.163(3) Uani 1 1 d .
H4 H 0.4333 0.5732 0.2311 0.195 Uiso 1 1 calc R
C5 C 0.4513(2) 0.5565(2) 0.4796(7) 0.1130(19) Uani 1 1 d .
C6 C 0.4916(2) 0.5699(2) 0.5617(8) 0.115(2) Uani 1 1 d .
C7 C 0.5448(3) 0.5790(3) 0.6951(6) 0.137(2) Uani 1 1 d .
H7 H 0.5605 0.5776 0.7634 0.164 Uiso 1 1 calc R
C8 C 0.4986(3) 0.5556(3) 0.6671(8) 0.138(2) Uani 1 1 d .
H8 H 0.4774 0.5349 0.7103 0.165 Uiso 1 1 calc R
C9 C 0.61069(18) 0.6324(2) 0.5965(4) 0.0929(14) Uani 1 1 d .
H9A H 0.6047 0.6621 0.5496 0.111 Uiso 1 1 calc R
H9B H 0.6361 0.6105 0.5611 0.111 Uiso 1 1 calc R
C10 C 0.63197(18) 0.65066(19) 0.7014(4) 0.0862(13) Uani 1 1 d .
C11 C 0.61342(18) 0.69435(18) 0.7528(4) 0.0836(13) Uani 1 1 d .
C12 C 0.63306(19) 0.71206(18) 0.8503(4) 0.0816(13) Uani 1 1 d .
C13 C 0.67330(17) 0.68496(17) 0.8986(4) 0.0770(12) Uani 1 1 d .
H13 H 0.6873 0.6964 0.9643 0.092 Uiso 1 1 calc R
C14 C 0.69269(17) 0.64078(19) 0.8490(4) 0.0767(12) Uani 1 1 d .
C15 C 0.67307(18) 0.62408(18) 0.7555(5) 0.0868(13) Uani 1 1 d .
C16 C 0.61239(18) 0.76129(19) 0.9006(4) 0.0873(13) Uani 1 1 d .
H16 H 0.5764 0.7640 0.8762 0.105 Uiso 1 1 calc R
C17 C 0.6105(2) 0.7610(2) 1.0199(5) 0.1205(19) Uani 1 1 d .
H17A H 0.5969 0.7933 1.0455 0.181 Uiso 1 1 calc R
H17B H 0.6448 0.7561 1.0484 0.181 Uiso 1 1 calc R
H17C H 0.5887 0.7332 1.0442 0.181 Uiso 1 1 calc R
C18 C 0.5838(2) 0.7631(2) 0.6433(5) 0.1027(16) Uani 1 1 d .
H18A H 0.5610 0.7650 0.5804 0.123 Uiso 1 1 calc R
H18B H 0.6190 0.7605 0.6163 0.123 Uiso 1 1 calc R
C19 C 0.5252(3) 0.7053(3) 0.3274(12) 0.174(4) Uani 1 1 d .
C20 C 0.5172(4) 0.7580(3) 0.2539(8) 0.139(3) Uani 1 1 d .
C21 C 0.5423(3) 0.7993(3) 0.2894(6) 0.141(2) Uani 1 1 d .
H21 H 0.5653 0.7957 0.3473 0.169 Uiso 1 1 calc R
C22 C 0.5355(3) 0.8476(3) 0.2436(7) 0.123(2) Uani 1 1 d .
C23 C 0.5024(4) 0.8546(3) 0.1631(10) 0.169(3) Uani 1 1 d .
H23 H 0.4978 0.8863 0.1284 0.203 Uiso 1 1 calc R
C24 C 0.4753(4) 0.8105(6) 0.1349(10) 0.229(5) Uani 1 1 d .
C25 C 0.4826(4) 0.7631(4) 0.1769(12) 0.175(4) Uani 1 1 d .
H25 H 0.4636 0.7349 0.1520 0.210 Uiso 1 1 calc R
C26 C 0.5671(3) 0.8929(3) 0.2943(8) 0.149(3) Uani 1 1 d .
N1 N 0.4606(2) 0.5735(2) 0.3813(6) 0.1348(18) Uani 1 1 d .
N2 N 0.53091(16) 0.59852(15) 0.5245(4) 0.0934(12) Uani 1 1 d .
N3 N 0.56288(17) 0.60382(16) 0.6080(4) 0.0974(12) Uani 1 1 d .
O1 O 0.57215(12) 0.71864(14) 0.7020(3) 0.1004(10) Uani 1 1 d .
O2 O 0.69114(13) 0.57906(12) 0.7032(3) 0.0990(10) Uani 1 1 d .
O3 O 0.5052(2) 0.6693(2) 0.2572(6) 0.201(3) Uani 1 1 d .
O4 O 0.5539(4) 0.7023(4) 0.3887(8) 0.246(5) Uani 1 1 d U
O5 O 0.5558(2) 0.9365(2) 0.2562(5) 0.1669(19) Uani 1 1 d .
O6 O 0.6039(3) 0.8853(3) 0.3483(6) 0.207(3) Uani 1 1 d U
O7 O 0.4444(4) 0.8195(4) 0.0488(10) 0.307(4) Uani 1 1 d U
H7A H 0.4262 0.7940 0.0376 0.460 Uiso 1 1 calc R

loop_
_atom_site_aniso_label
_atom_site_aniso_U_11
_atom_site_aniso_U_22
_atom_site_aniso_U_33
_atom_site_aniso_U_23
_atom_site_aniso_U_13
_atom_site_aniso_U_12
Zn1 0.1021(5) 0.1388(6) 0.1190(7) -0.0241(4) -0.0109(4) -0.0210(4)
C1 0.091(4) 0.132(5) 0.243(9) -0.025(5) 0.000(5) -0.046(4)
C2 0.136(7) 0.131(6) 0.254(12) -0.023(7) -0.004(8) -0.051(5)
C3 0.139(7) 0.180(8) 0.220(11) -0.032(8) -0.059(7) -0.049(6)
C4 0.122(5) 0.190(7) 0.176(7) -0.021(6) -0.050(5) -0.054(5)
C5 0.096(4) 0.102(4) 0.141(6) -0.031(4) -0.009(4) -0.021(3)
C6 0.088(4) 0.093(4) 0.164(7) -0.004(4) 0.009(5) -0.017(3)
C7 0.124(5) 0.160(6) 0.127(6) 0.007(5) 0.003(4) -0.041(4)
C8 0.113(5) 0.139(5) 0.161(7) 0.010(5) 0.000(5) -0.051(4)
C9 0.083(3) 0.107(3) 0.088(4) -0.006(3) -0.005(3) -0.017(3)
C10 0.089(3) 0.092(3) 0.077(3) 0.005(3) 0.006(3) -0.023(3)
C11 0.087(3) 0.088(3) 0.076(4) 0.000(3) 0.019(3) -0.002(3)
C12 0.087(3) 0.090(3) 0.068(3) -0.004(3) 0.016(3) -0.015(3)
C13 0.081(3) 0.082(3) 0.067(3) 0.003(2) 0.006(2) -0.008(2)
C14 0.080(3) 0.091(3) 0.059(3) 0.016(3) 0.006(3) -0.011(2)
C15 0.086(3) 0.088(3) 0.086(4) 0.000(3) 0.008(3) -0.012(3)
C16 0.086(3) 0.114(4) 0.062(3) -0.003(3) 0.013(2) 0.005(3)
C17 0.124(4) 0.123(4) 0.115(5) 0.003(4) 0.027(4) -0.003(3)
C18 0.099(4) 0.115(4) 0.094(4) 0.015(4) -0.020(3) 0.005(3)
C19 0.122(6) 0.080(4) 0.322(14) -0.030(6) 0.077(7) -0.012(4)
C20 0.140(6) 0.122(7) 0.156(8) -0.009(6) 0.054(5) 0.004(5)
C21 0.202(7) 0.115(5) 0.106(5) -0.012(5) 0.047(5) -0.024(5)
C22 0.151(6) 0.118(6) 0.101(5) -0.010(4) 0.030(4) 0.002(5)
C23 0.194(8) 0.101(5) 0.213(10) -0.020(6) -0.035(7) 0.012(5)
C24 0.221(10) 0.236(13) 0.230(11) -0.048(10) -0.129(9) 0.043(10)
C25 0.156(7) 0.106(6) 0.262(13) -0.023(7) 0.030(8) 0.008(5)
C26 0.158(7) 0.093(5) 0.196(8) -0.021(5) 0.054(6) -0.004(5)
N1 0.114(4) 0.147(4) 0.143(5) -0.015(4) -0.014(4) -0.027(3)
N2 0.083(2) 0.095(3) 0.102(3) -0.015(2) -0.008(3) -0.007(2)
N3 0.094(3) 0.099(3) 0.099(3) -0.003(3) 0.002(3) -0.024(2)
O1 0.083(2) 0.106(2) 0.112(3) 0.007(2) -0.0097(19) -0.0037(18)
O2 0.100(2) 0.088(2) 0.108(3) -0.0119(19) 0.008(2) -0.0037(18)
O3 0.172(4) 0.122(4) 0.311(8) -0.020(4) 0.064(5) 0.002(3)
O4 0.247(5) 0.246(5) 0.245(5) 0.0007(10) 0.0009(10) -0.0005(10)
O5 0.174(4) 0.121(4) 0.205(5) -0.009(4) 0.023(4) 0.001(3)
O6 0.208(3) 0.206(3) 0.207(3) -0.0010(10) -0.0014(10) 0.0002(10)
O7 0.306(4) 0.306(4) 0.308(4) -0.0007(10) -0.0019(10) 0.0001(10)

loop_
_atom_type_symbol
_atom_type_description
_atom_type_scat_dispersion_real
_atom_type_scat_dispersion_imag
_atom_type_scat_source
C C 0.0033 0.0016 'International Tables Vol C Tables 4.2.6.8 and 6.1.1.4'
H H 0.0000 0.0000 'International Tables Vol C Tables 4.2.6.8 and 6.1.1.4'
N N 0.0061 0.0033 'International Tables Vol C Tables 4.2.6.8 and 6.1.1.4'
O O 0.0106 0.0060 'International Tables Vol C Tables 4.2.6.8 and 6.1.1.4'
Zn Zn 0.2839 1.4301 'International Tables Vol C Tables 4.2.6.8 and 6.1.1.4'

loop_
_geom_angle_atom_site_label_1
_geom_angle_atom_site_label_2
_geom_angle_atom_site_label_3
_geom_angle
_geom_angle_site_symmetry_1
_geom_angle_site_symmetry_3
O3 Zn1 N2 138.0(2) . .
O3 Zn1 N1 97.5(2) . .
N2 Zn1 N1 77.2(2) . .
O3 Zn1 O5 104.8(2) . 3_655
N2 Zn1 O5 117.07(18) . 3_655
N1 Zn1 O5 93.5(2) . 3_655
O3 Zn1 O6 112.0(3) . 3_655
N2 Zn1 O6 93.1(2) . 3_655
N1 Zn1 O6 143.7(3) . 3_655
O5 Zn1 O6 59.6(2) 3_655 3_655
O3 Zn1 O4 59.5(3) . .
N2 Zn1 O4 92.5(3) . .
N1 Zn1 O4 131.3(3) . .
O5 Zn1 O4 131.9(3) 3_655 .
O6 Zn1 O4 83.4(3) 3_655 .
O3 Zn1 C19 34.6(3) . .
N2 Zn1 C19 110.7(3) . .
N1 Zn1 C19 116.1(3) . .
O5 Zn1 C19 128.1(3) 3_655 .
O6 Zn1 C19 100.0(3) 3_655 .
O4 Zn1 C19 25.5(3) . .
O3 Zn1 C26 114.4(2) . 3_655
N2 Zn1 C26 103.8(2) . 3_655
N1 Zn1 C26 119.4(3) . 3_655
O5 Zn1 C26 31.0(3) 3_655 3_655
O6 Zn1 C26 28.9(2) 3_655 3_655
O4 Zn1 C26 109.3(3) . 3_655
C19 Zn1 C26 119.2(2) . 3_655
C5 C1 C2 117.1(8) . .
C5 C1 H1 121.4 . .
C2 C1 H1 121.4 . .
C3 C2 C1 116.4(9) . .
C3 C2 H2 121.8 . .
C1 C2 H2 121.8 . .
C2 C3 C4 124.4(10) . .
C2 C3 H3 117.8 . .
C4 C3 H3 117.8 . .
C3 C4 N1 119.5(9) . .
C3 C4 H4 120.3 . .
N1 C4 H4 120.3 . .
N1 C5 C1 124.1(7) . .
N1 C5 C6 114.5(6) . .
C1 C5 C6 121.4(8) . .
N2 C6 C8 112.0(6) . .
N2 C6 C5 115.5(7) . .
C8 C6 C5 132.3(6) . .
N3 C7 C8 108.5(7) . .
N3 C7 H7 125.8 . .
C8 C7 H7 125.8 . .
C6 C8 C7 103.4(6) . .
C6 C8 H8 128.3 . .
C7 C8 H8 128.3 . .
N3 C9 C10 113.5(4) . .
N3 C9 H9A 108.9 . .
C10 C9 H9A 108.9 . .
N3 C9 H9B 108.9 . .
C10 C9 H9B 108.9 . .
H9A C9 H9B 107.7 . .
C11 C10 C15 116.2(5) . .
C11 C10 C9 121.9(5) . .
C15 C10 C9 121.8(5) . .
C12 C11 C10 122.7(5) . .
C12 C11 O1 121.5(4) . .
C10 C11 O1 115.8(5) . .
C11 C12 C13 118.6(4) . .
C11 C12 C16 120.2(5) . .
C13 C12 C16 121.2(5) . .
C12 C13 C14 120.1(4) . .
C12 C13 H13 120.0 . .
C14 C13 H13 120.0 . .
C15 C14 C13 120.5(4) . .
C15 C14 C16 119.8(5) . 3_655
C13 C14 C16 119.6(5) . 3_655
C14 C15 O2 122.4(5) . .
C14 C15 C10 121.9(5) . .
O2 C15 C10 115.8(5) . .
C17 C16 C12 114.4(4) . .
C17 C16 C14 115.5(4) . 4_565
C12 C16 C14 108.5(4) . 4_565
C17 C16 H16 105.9 . .
C12 C16 H16 105.9 . .
C14 C16 H16 105.9 4_565 .
C16 C17 H17A 109.5 . .
C16 C17 H17B 109.5 . .
H17A C17 H17B 109.5 . .
C16 C17 H17C 109.5 . .
H17A C17 H17C 109.5 . .
H17B C17 H17C 109.5 . .
O1 C18 O2 114.3(4) . 4_565
O1 C18 H18A 108.7 . .
O2 C18 H18A 108.7 4_565 .
O1 C18 H18B 108.7 . .
O2 C18 H18B 108.7 4_565 .
H18A C18 H18B 107.6 . .
O4 C19 O3 131.2(9) . .
O4 C19 C20 122.5(9) . .
O3 C19 C20 100.0(10) . .
O4 C19 Zn1 76.0(8) . .
O3 C19 Zn1 57.5(4) . .
C20 C19 Zn1 156.1(9) . .
C25 C20 C21 119.4(9) . .
C25 C20 C19 124.3(10) . .
C21 C20 C19 115.3(10) . .
C20 C21 C22 122.4(9) . .
C20 C21 H21 118.8 . .
C22 C21 H21 118.8 . .
C23 C22 C21 120.7(8) . .
C23 C22 C26 122.3(8) . .
C21 C22 C26 116.9(9) . .
C22 C23 C24 113.7(9) . .
C22 C23 H23 123.2 . .
C24 C23 H23 123.2 . .
C25 C24 O7 122.8(14) . .
C25 C24 C23 126.0(10) . .
O7 C24 C23 110.8(14) . .
C20 C25 C24 117.6(10) . .
C20 C25 H25 121.2 . .
C24 C25 H25 121.2 . .
O6 C26 O5 123.3(8) . .
O6 C26 C22 121.5(8) . .
O5 C26 C22 114.0(9) . .
O6 C26 Zn1 63.0(5) . 4_565
O5 C26 Zn1 61.2(4) . 4_565
C22 C26 Zn1 175.0(8) . 4_565
C5 N1 C4 118.5(6) . .
C5 N1 Zn1 115.9(5) . .
C4 N1 Zn1 125.6(6) . .
N3 N2 C6 105.7(5) . .
N3 N2 Zn1 137.1(4) . .
C6 N2 Zn1 116.6(5) . .
N2 N3 C7 110.5(5) . .
N2 N3 C9 120.8(5) . .
C7 N3 C9 128.7(5) . .
C11 O1 C18 116.1(4) . .
C18 O2 C15 116.6(4) 3_655 .
C19 O3 Zn1 87.9(6) . .
C19 O4 Zn1 78.5(7) . .
C26 O5 Zn1 87.8(5) . 4_565
C26 O6 Zn1 88.1(6) . 4_565
C24 O7 H7A 109.5 . .

loop_
_geom_bond_atom_site_label_1
_geom_bond_atom_site_label_2
_geom_bond_distance
_geom_bond_site_symmetry_2
Zn1 O3 2.031(6) .
Zn1 N2 2.046(5) .
Zn1 N1 2.125(6) .
Zn1 O5 2.132(6) 3_655
Zn1 O6 2.167(7) 3_655
Zn1 O4 2.384(10) .
Zn1 C19 2.407(7) .
Zn1 C26 2.431(8) 3_655
C1 C5 1.344(8) .
C1 C2 1.407(11) .
C1 H1 0.9300 .
C2 C3 1.310(12) .
C2 H2 0.9300 .
C3 C4 1.326(11) .
C3 H3 0.9300 .
C4 N1 1.329(8) .
C4 H4 0.9300 .
C5 N1 1.303(8) .
C5 C6 1.487(9) .
C6 N2 1.337(7) .
C6 C8 1.354(9) .
C7 N3 1.330(8) .
C7 C8 1.381(8) .
C7 H7 0.9300 .
C8 H8 0.9300 .
C9 N3 1.447(6) .
C9 C10 1.473(7) .
C9 H9A 0.9700 .
C9 H9B 0.9700 .
C10 C11 1.378(6) .
C10 C15 1.428(7) .
C11 C12 1.375(6) .
C11 O1 1.385(5) .
C12 C13 1.386(6) .
C12 C16 1.511(6) .
C13 C14 1.387(6) .
C13 H13 0.9300 .
C14 C15 1.324(6) .
C14 C16 1.533(6) 3_655
C15 O2 1.407(6) .
C16 C17 1.460(7) .
C16 C14 1.533(6) 4_565
C16 H16 0.9800 .
C17 H17A 0.9600 .
C17 H17B 0.9600 .
C17 H17C 0.9600 .
C18 O1 1.388(6) .
C18 O2 1.396(6) 4_565
C18 H18A 0.9700 .
C18 H18B 0.9700 .
C19 O4 1.059(13) .
C19 O3 1.367(11) .
C19 C20 1.643(13) .
C20 C25 1.306(12) .
C20 C21 1.324(10) .
C21 C22 1.378(9) .
C21 H21 0.9300 .
C22 C23 1.317(10) .
C22 C26 1.556(10) .
C23 C24 1.382(14) .
C23 H23 0.9300 .
C24 C25 1.342(14) .
C24 O7 1.343(12) .
C25 H25 0.9300 .
C26 O6 1.174(10) .
C26 O5 1.254(9) .
C26 Zn1 2.431(8) 4_565
N2 N3 1.321(6) .
O2 C18 1.396(6) 3_655
O5 Zn1 2.132(5) 4_565
O6 Zn1 2.167(7) 4_565
O7 H7A 0.8200 .

loop_
_geom_torsion_atom_site_label_1
_geom_torsion_atom_site_label_2
_geom_torsion_atom_site_label_3
_geom_torsion_atom_site_label_4
_geom_torsion
_geom_torsion_site_symmetry_1
_geom_torsion_site_symmetry_4
C5 C1 C2 C3 0.7(13) . .
C1 C2 C3 C4 -0.9(17) . .
C2 C3 C4 N1 -0.7(16) . .
C2 C1 C5 N1 1.2(10) . .
C2 C1 C5 C6 179.1(6) . .
N1 C5 C6 N2 1.8(8) . .
C1 C5 C6 N2 -176.3(5) . .
N1 C5 C6 C8 -172.7(7) . .
C1 C5 C6 C8 9.2(11) . .
N2 C6 C8 C7 2.0(8) . .
C5 C6 C8 C7 176.6(6) . .
N3 C7 C8 C6 -1.6(8) . .
N3 C9 C10 C11 -80.2(6) . .
N3 C9 C10 C15 100.0(5) . .
C15 C10 C11 C12 0.3(6) . .
C9 C10 C11 C12 -179.6(4) . .
C15 C10 C11 O1 -177.4(4) . .
C9 C10 C11 O1 2.7(6) . .
C10 C11 C12 C13 0.3(6) . .
O1 C11 C12 C13 177.9(4) . .
C10 C11 C12 C16 177.8(4) . .
O1 C11 C12 C16 -4.6(6) . .
C11 C12 C13 C14 -0.5(6) . .
C16 C12 C13 C14 -177.9(4) . .
C12 C13 C14 C15 0.0(6) . .
C12 C13 C14 C16 177.4(4) . 3_655
C13 C14 C15 O2 -179.1(4) . .
C16 C14 C15 O2 3.4(6) 3_655 .
C13 C14 C15 C10 0.6(7) . .
C16 C14 C15 C10 -176.8(4) 3_655 .
C11 C10 C15 C14 -0.8(6) . .
C9 C10 C15 C14 179.1(4) . .
C11 C10 C15 O2 179.0(4) . .
C9 C10 C15 O2 -1.1(6) . .
C11 C12 C16 C17 145.1(5) . .
C13 C12 C16 C17 -37.5(6) . .
C11 C12 C16 C14 -84.3(5) . 4_565
C13 C12 C16 C14 93.1(5) . 4_565
O3 Zn1 C19 O4 -164.6(10) . .
N2 Zn1 C19 O4 47.1(8) . .
N1 Zn1 C19 O4 132.6(8) . .
O5 Zn1 C19 O4 -109.2(10) 3_655 .
O6 Zn1 C19 O4 -50.1(9) 3_655 .
C26 Zn1 C19 O4 -73.2(10) 3_655 .
N2 Zn1 C19 O3 -148.3(4) . .
N1 Zn1 C19 O3 -62.8(5) . .
O5 Zn1 C19 O3 55.5(5) 3_655 .
O6 Zn1 C19 O3 114.5(4) 3_655 .
O4 Zn1 C19 O3 164.6(10) . .
C26 Zn1 C19 O3 91.4(5) 3_655 .
O3 Zn1 C19 C20 -20.8(12) . .
N2 Zn1 C19 C20 -169.2(12) . .
N1 Zn1 C19 C20 -83.6(13) . .
O5 Zn1 C19 C20 34.6(15) 3_655 .
O6 Zn1 C19 C20 93.6(13) 3_655 .
O4 Zn1 C19 C20 143.8(16) . .
C26 Zn1 C19 C20 70.6(14) 3_655 .
O4 C19 C20 C25 179.4(12) . .
O3 C19 C20 C25 24.5(10) . .
Zn1 C19 C20 C25 42.3(17) . .
O4 C19 C20 C21 -11.9(14) . .
O3 C19 C20 C21 -166.8(6) . .
Zn1 C19 C20 C21 -149.0(11) . .
C25 C20 C21 C22 -3.9(12) . .
C19 C20 C21 C22 -173.2(6) . .
C20 C21 C22 C23 1.5(11) . .
C20 C21 C22 C26 179.4(6) . .
C21 C22 C23 C24 2.5(13) . .
C26 C22 C23 C24 -175.3(8) . .
C22 C23 C24 C25 -4.5(18) . .
C22 C23 C24 O7 -176.7(9) . .
C21 C20 C25 C24 2.0(14) . .
C19 C20 C25 C24 170.3(9) . .
O7 C24 C25 C20 173.6(11) . .
C23 C24 C25 C20 2.3(19) . .
C23 C22 C26 O6 -163.4(9) . .
C21 C22 C26 O6 18.8(11) . .
C23 C22 C26 O5 4.2(11) . .
C21 C22 C26 O5 -173.7(6) . .
C23 C22 C26 Zn1 -9(6) . 4_565
C21 C22 C26 Zn1 173(5) . 4_565
C1 C5 N1 C4 -2.8(10) . .
C6 C5 N1 C4 179.1(6) . .
C1 C5 N1 Zn1 180.0(5) . .
C6 C5 N1 Zn1 1.9(7) . .
C3 C4 N1 C5 2.5(11) . .
C3 C4 N1 Zn1 179.4(6) . .
O3 Zn1 N1 C5 -141.0(5) . .
N2 Zn1 N1 C5 -3.4(5) . .
O5 Zn1 N1 C5 113.6(5) 3_655 .
O6 Zn1 N1 C5 74.2(7) 3_655 .
O4 Zn1 N1 C5 -85.5(6) . .
C19 Zn1 N1 C5 -110.4(6) . .
C26 Zn1 N1 C5 95.5(6) 3_655 .
O3 Zn1 N1 C4 42.1(6) . .
N2 Zn1 N1 C4 179.7(6) . .
O5 Zn1 N1 C4 -63.4(6) 3_655 .
O6 Zn1 N1 C4 -102.8(7) 3_655 .
O4 Zn1 N1 C4 97.6(7) . .
C19 Zn1 N1 C4 72.6(7) . .
C26 Zn1 N1 C4 -81.5(7) 3_655 .
C8 C6 N2 N3 -1.7(7) . .
C5 C6 N2 N3 -177.2(4) . .
C8 C6 N2 Zn1 170.8(5) . .
C5 C6 N2 Zn1 -4.8(6) . .
O3 Zn1 N2 N3 -99.3(5) . .
N1 Zn1 N2 N3 173.7(5) . .
O5 Zn1 N2 N3 86.2(5) 3_655 .
O6 Zn1 N2 N3 29.0(5) 3_655 .
O4 Zn1 N2 N3 -54.5(5) . .
C19 Zn1 N2 N3 -72.9(5) . .
C26 Zn1 N2 N3 56.1(5) 3_655 .
O3 Zn1 N2 C6 91.4(4) . .
N1 Zn1 N2 C6 4.4(4) . .
O5 Zn1 N2 C6 -83.1(4) 3_655 .
O6 Zn1 N2 C6 -140.3(4) 3_655 .
O4 Zn1 N2 C6 136.2(4) . .
C19 Zn1 N2 C6 117.8(4) . .
C26 Zn1 N2 C6 -113.2(4) 3_655 .
C6 N2 N3 C7 0.6(6) . .
Zn1 N2 N3 C7 -169.5(4) . .
C6 N2 N3 C9 179.2(4) . .
Zn1 N2 N3 C9 9.1(7) . .
C8 C7 N3 N2 0.7(8) . .
C8 C7 N3 C9 -177.8(5) . .
C10 C9 N3 N2 159.1(4) . .
C10 C9 N3 C7 -22.6(8) . .
C12 C11 O1 C18 79.6(6) . .
C10 C11 O1 C18 -102.6(5) . .
O2 C18 O1 C11 -92.4(5) 4_565 .
C14 C15 O2 C18 -79.4(6) . 3_655
C10 C15 O2 C18 100.8(5) . 3_655
O4 C19 O3 Zn1 20.0(14) . .
C20 C19 O3 Zn1 171.6(4) . .
N2 Zn1 O3 C19 47.2(5) . .
N1 Zn1 O3 C19 126.4(4) . .
O5 Zn1 O3 C19 -137.9(4) 3_655 .
O6 Zn1 O3 C19 -75.2(4) 3_655 .
O4 Zn1 O3 C19 -7.6(5) . .
C26 Zn1 O3 C19 -106.5(5) 3_655 .
O3 C19 O4 Zn1 -17.3(12) . .
C20 C19 O4 Zn1 -163.5(9) . .
O3 Zn1 O4 C19 10.1(7) . .
N2 Zn1 O4 C19 -136.7(8) . .
N1 Zn1 O4 C19 -61.5(9) . .
O5 Zn1 O4 C19 92.5(9) 3_655 .
O6 Zn1 O4 C19 130.5(8) 3_655 .
C26 Zn1 O4 C19 117.7(8) 3_655 .
O6 C26 O5 Zn1 -11.3(9) . 4_565
C22 C26 O5 Zn1 -178.7(5) . 4_565
O5 C26 O6 Zn1 11.2(9) . 4_565
C22 C26 O6 Zn1 177.6(6) . 4_565

loop_
_platon_squeeze_void_nr
_platon_squeeze_void_average_x
_platon_squeeze_void_average_y
_platon_squeeze_void_average_z
_platon_squeeze_void_volume
_platon_squeeze_void_count_electrons
_platon_squeeze_void_content
1 -0.002 -0.001 -0.015 4557 578 ' '
